data_8104103
loop_
_publ_author_name
'Keller, E.'
'Kraemer, V.'
'Schmidt, M.'
'Oppermann, H.'

_publ_section_title
;
 The crystal structure of Bi4 O5 I2 and its relation to the structure of
 Bi4 O5 Br2
;
_journal_name_full 'Zeitschrift fuer Kristallographie (149,1979-)'
_journal_page_first 256
_journal_page_last 264
_journal_volume 217
_journal_year 2002
_chemical_formula_sum 'Bi4 I2 O5'
_chemical_name_systematic 'Bi4 O5 I2'
_space_group_IT_number 4
_symmetry_space_group_name_Hall 'P 2yb'
_symmetry_space_group_name_H-M 'P 1 21 1'
_cell_angle_alpha 90
_cell_angle_beta 99.81
_cell_angle_gamma 90
_cell_formula_units_Z 4
_cell_length_a 14.944
_cell_length_b 5.6983
_cell_length_c 11.263
_cell_volume 945.081
_citation_journal_id_ASTM ZEKRDZ
_cod_data_source_file Keller_ZEKRDZ_2002_707.cif
_cod_data_source_block Bi4I2O5
_cod_original_cell_volume 945.0813
_cod_database_code 8104103

loop_
_symmetry_equiv_pos_as_xyz
x,y,z
-x,y+1/2,-z

loop_
_atom_site_label
_atom_site_type_symbol
_atom_site_fract_x
_atom_site_fract_y
_atom_site_fract_z
_atom_site_occupancy
_atom_site_U_iso_or_equiv
I4 I-1 0.559 0.7693 0.4 1 0.0
O10 O-2 0.962 0.779 0.683 1 0.0
O4 O-2 0.419 0.49 -0.073 1 0.0
O3 O-2 0.416 0.003 -0.077 1 0.0
O5 O-2 0.914 -0.036 0.421 1 0.0
O9 O-2 0.808 0.498 0.643 1 0.0
Bi3 Bi+3 0.6363 0.2334 0.2701 1 0.0
Bi6 Bi+3 0.1125 0.7031 0.7311 1 0.0
Bi2 Bi+3 0.4597 0.7454 0.0753 1 0.0
O7 O-2 0.719 0.295 0.446 1 0.0
O2 O-2 0.261 0.481 0.754 1 0.0
O8 O-2 0.809 0.006 0.642 1 0.0
O6 O-2 0.908 0.467 0.418 1 0.0
Bi5 Bi+3 0.9541 0.1416 0.5905 1 0.0
I2 I-1 0.2213 0.7479 0.0535 1 0.0
O1 O-2 0.259 -0.001 0.754 1 0.0
I1 I-1 0.0437 0.2606 0.8805 1 0.0
Bi4 Bi+3 0.7861 0.6699 0.4277 1 0.0
Bi7 Bi+3 0.7015 0.2479 0.6269 1 0.0
Bi1 Bi+3 0.2948 0.2435 -0.0913 1 0.0
I3 I-1 0.3852 0.2496 0.2246 1 0.0
Bi8 Bi+3 0.853 0.7446 0.775 1 0.0
